data_4073983
loop_
_publ_author_name
'Dugal-Tessier, Julien'
'Dake, Gregory R.'
'Gates, Derek P.'

_publ_section_title
;
 P,N-Chelate Complexes of Pd(II) and Pt(II) Based on a Phosphaalkene
 Motif:&#x00A0; A Catalyst for the Overman&#x2212;Claisen Rearrangement
;
_journal_issue 25
_journal_name_full Organometallics
_journal_page_first 6481
_journal_paper_doi 10.1021/om700784x
_journal_volume 26
_journal_year 2007
_chemical_formula_sum 'C23 H24 Cl6 N P Pd'
_chemical_formula_weight 664.50
_space_group_IT_number 2
_symmetry_cell_setting triclinic
_symmetry_Int_Tables_number 2
_symmetry_space_group_name_Hall '-P 1'
_symmetry_space_group_name_H-M 'P -1'
_atom_sites_solution_hydrogens geom
_atom_sites_solution_primary direct
_atom_sites_solution_secondary difmap
_audit_creation_method SHELXL-97
_cell_angle_alpha 86.2920(10)
_cell_angle_beta 88.6850(10)
_cell_angle_gamma 69.9040(10)
_cell_formula_units_Z 2
_cell_length_a 9.8650(3)
_cell_length_b 11.7091(4)
_cell_length_c 12.5723(5)
_cell_measurement_reflns_used 7323
_cell_measurement_temperature 173(2)
_cell_measurement_theta_max 27.61
_cell_measurement_theta_min 2.34
_cell_volume 1360.96(8)
_computing_structure_refinement 'SHELXL-97 (Sheldrick, 1997)'
_diffrn_ambient_temperature 173(2)
_diffrn_measured_fraction_theta_full 0.986
_diffrn_measured_fraction_theta_max 0.986
_diffrn_measurement_device_type 'Bruker X8 APEX'
_diffrn_measurement_method 'area detector'
_diffrn_radiation_monochromator graphite
_diffrn_radiation_type MoK\a
_diffrn_radiation_wavelength 0.71073
_diffrn_reflns_av_R_equivalents 0.0309
_diffrn_reflns_av_sigmaI/netI 0.0368
_diffrn_reflns_limit_h_max 12
_diffrn_reflns_limit_h_min -12
_diffrn_reflns_limit_k_max 15
_diffrn_reflns_limit_k_min -14
_diffrn_reflns_limit_l_max 16
_diffrn_reflns_limit_l_min -16
_diffrn_reflns_number 22041
_diffrn_reflns_theta_full 27.92
_diffrn_reflns_theta_max 27.92
_diffrn_reflns_theta_min 1.62
_diffrn_source 'fine-focus sealed tube'
_exptl_absorpt_coefficient_mu 1.343
_exptl_absorpt_correction_T_max 0.910
_exptl_absorpt_correction_T_min 0.797
_exptl_absorpt_correction_type multi-scan
_exptl_crystal_colour orange
_exptl_crystal_density_diffrn 1.622
_exptl_crystal_density_method 'not measured'
_exptl_crystal_description prism
_exptl_crystal_F_000 664
_exptl_crystal_size_max 0.12
_exptl_crystal_size_mid 0.07
_exptl_crystal_size_min 0.07
_refine_diff_density_max 0.748
_refine_diff_density_min -0.766
_refine_diff_density_rms 0.090
_refine_ls_extinction_method none
_refine_ls_goodness_of_fit_ref 1.067
_refine_ls_hydrogen_treatment constr
_refine_ls_matrix_type full
_refine_ls_number_parameters 348
_refine_ls_number_reflns 6431
_refine_ls_number_restraints 7
_refine_ls_restrained_S_all 1.068
_refine_ls_R_factor_all 0.0519
_refine_ls_R_factor_gt 0.0373
_refine_ls_shift/su_max 0.055
_refine_ls_shift/su_mean 0.004
_refine_ls_structure_factor_coef Fsqd
_refine_ls_weighting_details 'calc w=1/[\s^2^(Fo^2^)+(0.0608P)^2^+0.1902P] where P=(Fo^2^+2Fc^2^)/3'
_refine_ls_weighting_scheme calc
_refine_ls_wR_factor_gt 0.0993
_refine_ls_wR_factor_ref 0.1062
_reflns_number_gt 5069
_reflns_number_total 6431
_reflns_threshold_expression >2sigma(I)
_cod_data_source_file om700784x-file001.cif
_cod_data_source_block dg039
_cod_database_code 4073983

loop_
_symmetry_equiv_pos_as_xyz
'x, y, z'
'-x, -y, -z'

loop_
_atom_site_label
_atom_site_type_symbol
_atom_site_fract_x
_atom_site_fract_y
_atom_site_fract_z
_atom_site_U_iso_or_equiv
_atom_site_adp_type
_atom_site_occupancy
_atom_site_symmetry_multiplicity
_atom_site_calc_flag
_atom_site_refinement_flags
_atom_site_disorder_assembly
_atom_site_disorder_group
C1 C 0.8989(3) 0.2083(3) 0.2864(2) 0.0305(6) Uani 1 1 d . . .
C2 C 0.7973(3) 0.1724(3) 0.3567(2) 0.0315(6) Uani 1 1 d . . .
C3 C 0.6705(3) 0.1624(3) 0.3197(2) 0.0377(7) Uani 1 1 d . . .
H3 H 0.6497 0.1746 0.2456 0.045 Uiso 1 1 calc R . .
C4 C 0.5745(3) 0.1349(3) 0.3892(3) 0.0433(8) Uani 1 1 d . . .
H4 H 0.4868 0.1301 0.3639 0.052 Uiso 1 1 calc R . .
C5 C 0.6084(3) 0.1147(3) 0.4957(3) 0.0446(8) Uani 1 1 d . . .
H5 H 0.5447 0.0947 0.5452 0.054 Uiso 1 1 calc R . .
C6 C 0.7362(3) 0.1236(3) 0.5299(2) 0.0396(7) Uani 1 1 d . . .
H6 H 0.7589 0.1089 0.6037 0.048 Uiso 1 1 calc R . .
C7 C 0.8784(3) 0.2308(3) 0.1702(2) 0.0317(6) Uani 1 1 d . . .
C8 C 0.8770(3) 0.3420(3) 0.1208(2) 0.0350(6) Uani 1 1 d . . .
H8 H 0.8854 0.4039 0.1627 0.042 Uiso 1 1 calc R . .
C9 C 0.8634(3) 0.3621(3) 0.0116(2) 0.0434(8) Uani 1 1 d . . .
H9 H 0.8629 0.4376 -0.0211 0.052 Uiso 1 1 calc R . .
C10 C 0.8507(4) 0.2739(3) -0.0501(3) 0.0467(8) Uani 1 1 d . . .
H10 H 0.8410 0.2884 -0.1253 0.056 Uiso 1 1 calc R . .
C11 C 0.8520(4) 0.1640(3) -0.0024(3) 0.0479(8) Uani 1 1 d . . .
H11 H 0.8421 0.1034 -0.0452 0.057 Uiso 1 1 calc R . .
C12 C 0.8673(3) 0.1408(3) 0.1063(2) 0.0403(7) Uani 1 1 d . . .
H12 H 0.8703 0.0640 0.1378 0.048 Uiso 1 1 calc R . .
C13 C 1.1656(3) 0.2679(3) 0.2749(2) 0.0315(6) Uani 1 1 d . . .
C14 C 1.1720(3) 0.3840(3) 0.2882(2) 0.0386(7) Uani 1 1 d . . .
C15 C 1.2729(3) 0.4192(3) 0.2279(3) 0.0411(7) Uani 1 1 d . . .
H15 H 1.2799 0.4970 0.2367 0.049 Uiso 1 1 calc R . .
C16 C 1.3631(3) 0.3446(3) 0.1558(2) 0.0392(7) Uani 1 1 d . . .
C17 C 1.3548(3) 0.2306(3) 0.1445(2) 0.0370(7) Uani 1 1 d . . .
H17 H 1.4168 0.1792 0.0949 0.044 Uiso 1 1 calc R . .
C18 C 1.2573(3) 0.1884(3) 0.2042(2) 0.0341(6) Uani 1 1 d . . .
C19 C 1.0742(4) 0.4702(3) 0.3638(3) 0.0553(9) Uani 1 1 d . . .
H19A H 1.0966 0.4362 0.4372 0.083 Uiso 1 1 calc R . .
H19B H 0.9734 0.4814 0.3479 0.083 Uiso 1 1 calc R . .
H19C H 1.0887 0.5489 0.3555 0.083 Uiso 1 1 calc R . .
C20 C 1.4686(4) 0.3868(3) 0.0895(3) 0.0536(9) Uani 1 1 d . . .
H20A H 1.5281 0.3204 0.0470 0.080 Uiso 1 1 calc R . .
H20B H 1.5308 0.4107 0.1365 0.080 Uiso 1 1 calc R . .
H20C H 1.4153 0.4568 0.0419 0.080 Uiso 1 1 calc R . .
C21 C 1.2560(4) 0.0623(3) 0.1902(3) 0.0454(8) Uani 1 1 d . . .
H21A H 1.3115 0.0065 0.2477 0.068 Uiso 1 1 calc R . .
H21B H 1.2994 0.0348 0.1214 0.068 Uiso 1 1 calc R . .
H21C H 1.1563 0.0633 0.1924 0.068 Uiso 1 1 calc R . .
C22 C 0.7942(8) 0.8028(6) 0.1352(12) 0.056(3) Uani 0.650(15) 1 d PD A 1
H22A H 0.8595 0.8157 0.0784 0.067 Uiso 0.650(15) 1 calc PR A 1
H22B H 0.8375 0.8070 0.2044 0.067 Uiso 0.650(15) 1 calc PR A 1
Cl3 Cl 0.7872(4) 0.6611(3) 0.1282(2) 0.0752(11) Uani 0.650(15) 1 d PD A 1
Cl4 Cl 0.6317(7) 0.9200(3) 0.1228(6) 0.0747(12) Uani 0.650(15) 1 d PD A 1
C23 C 0.4396(9) 0.3722(8) 0.6254(14) 0.086(4) Uani 0.504(12) 1 d P B 1
H23A H 0.3665 0.3318 0.6326 0.103 Uiso 0.504(12) 1 calc PR B 1
H23B H 0.4861 0.3567 0.5547 0.103 Uiso 0.504(12) 1 calc PR B 1
Cl5 Cl 0.3572(7) 0.5322(5) 0.6395(5) 0.1215(18) Uani 0.504(12) 1 d P B 1
Cl6 Cl 0.5707(3) 0.3157(3) 0.7283(4) 0.0966(19) Uani 0.504(12) 1 d P B 1
N1 N 0.8293(2) 0.1521(2) 0.46381(17) 0.0304(5) Uani 1 1 d . . .
P1 P 1.03761(8) 0.22117(7) 0.35279(6) 0.03202(17) Uani 1 1 d . . .
Cl1 Cl 0.97369(8) 0.12547(8) 0.69946(6) 0.04275(19) Uani 1 1 d . . .
Cl2 Cl 1.22233(8) 0.20543(9) 0.56189(6) 0.0468(2) Uani 1 1 d . . .
Pd1 Pd 1.01353(2) 0.17495(2) 0.520832(16) 0.03069(9) Uani 1 1 d . . .
C22B C 0.768(2) 0.7873(10) 0.160(2) 0.080(8) Uani 0.350(15) 1 d PD A 2
H22C H 0.8562 0.7627 0.1146 0.096 Uiso 0.350(15) 1 calc PR A 2
H22D H 0.7987 0.7918 0.2332 0.096 Uiso 0.350(15) 1 calc PR A 2
Cl3B Cl 0.691(3) 0.6781(12) 0.1591(13) 0.186(10) Uani 0.350(15) 1 d PD A 2
Cl4B Cl 0.6584(15) 0.9290(7) 0.1143(13) 0.086(3) Uani 0.350(15) 1 d PD A 2
C23B C 0.417(2) 0.434(3) 0.592(3) 0.36(3) Uani 0.496(12) 1 d P B 2
H23C H 0.4397 0.3941 0.5238 0.438 Uiso 0.496(12) 1 calc PR B 2
H23D H 0.3573 0.3927 0.6323 0.438 Uiso 0.496(12) 1 calc PR B 2
Cl5B Cl 0.3216(11) 0.5452(8) 0.564(2) 0.266(8) Uani 0.496(12) 1 d P B 2
Cl6B Cl 0.5654(13) 0.385(2) 0.654(2) 0.415(13) Uani 0.496(12) 1 d P B 2

loop_
_atom_site_aniso_label
_atom_site_aniso_U_11
_atom_site_aniso_U_22
_atom_site_aniso_U_33
_atom_site_aniso_U_23
_atom_site_aniso_U_13
_atom_site_aniso_U_12
C1 0.0263(14) 0.0388(16) 0.0308(14) -0.0033(12) 0.0039(11) -0.0168(12)
C2 0.0278(14) 0.0420(17) 0.0300(14) -0.0015(12) 0.0014(11) -0.0188(12)
C3 0.0294(15) 0.056(2) 0.0337(15) 0.0034(13) -0.0049(12) -0.0229(14)
C4 0.0310(16) 0.064(2) 0.0459(18) -0.0009(15) -0.0028(13) -0.0303(15)
C5 0.0346(16) 0.067(2) 0.0444(18) 0.0039(16) 0.0038(14) -0.0341(16)
C6 0.0340(16) 0.060(2) 0.0337(16) 0.0048(14) -0.0002(12) -0.0287(15)
C7 0.0240(13) 0.0438(17) 0.0301(14) -0.0022(12) 0.0004(11) -0.0153(12)
C8 0.0302(15) 0.0427(18) 0.0340(15) -0.0037(13) 0.0026(12) -0.0147(13)
C9 0.0362(17) 0.050(2) 0.0383(17) 0.0079(14) 0.0009(13) -0.0100(14)
C10 0.0424(18) 0.062(2) 0.0301(16) -0.0012(15) 0.0008(13) -0.0105(16)
C11 0.047(2) 0.054(2) 0.0410(18) -0.0153(15) -0.0044(15) -0.0134(16)
C12 0.0416(17) 0.0436(19) 0.0394(17) -0.0033(14) -0.0030(13) -0.0189(14)
C13 0.0261(14) 0.0479(18) 0.0285(14) -0.0011(12) 0.0011(11) -0.0231(12)
C14 0.0316(15) 0.0492(19) 0.0406(17) -0.0015(14) 0.0011(12) -0.0215(13)
C15 0.0408(17) 0.0415(18) 0.0502(19) 0.0028(14) 0.0017(14) -0.0271(14)
C16 0.0253(14) 0.055(2) 0.0417(17) 0.0099(14) 0.0010(12) -0.0213(13)
C17 0.0249(14) 0.052(2) 0.0364(16) 0.0024(13) 0.0035(12) -0.0177(13)
C18 0.0283(14) 0.0489(18) 0.0314(15) 0.0033(13) -0.0015(11) -0.0221(13)
C19 0.057(2) 0.055(2) 0.062(2) -0.0146(18) 0.0152(18) -0.0288(18)
C20 0.0372(18) 0.066(2) 0.063(2) 0.0132(18) 0.0085(16) -0.0281(17)
C21 0.0424(18) 0.049(2) 0.053(2) -0.0102(15) 0.0170(15) -0.0262(15)
C22 0.035(3) 0.047(4) 0.084(9) -0.008(4) -0.009(4) -0.010(3)
Cl3 0.088(2) 0.0496(13) 0.0924(15) -0.0068(9) -0.0101(13) -0.0284(11)
Cl4 0.0498(16) 0.0603(19) 0.098(2) -0.023(2) -0.0099(13) 0.0052(17)
C23 0.026(5) 0.035(5) 0.202(13) -0.048(6) 0.006(6) -0.011(4)
Cl5 0.106(3) 0.078(2) 0.163(4) -0.045(2) 0.007(3) -0.004(2)
Cl6 0.059(2) 0.081(3) 0.150(3) -0.043(2) -0.0051(16) -0.0182(15)
N1 0.0268(12) 0.0438(14) 0.0261(12) -0.0009(10) 0.0005(9) -0.0195(10)
P1 0.0257(4) 0.0514(5) 0.0272(4) -0.0011(3) 0.0012(3) -0.0241(3)
Cl1 0.0430(4) 0.0677(5) 0.0268(4) -0.0001(3) -0.0007(3) -0.0313(4)
Cl2 0.0327(4) 0.0753(6) 0.0442(4) -0.0065(4) -0.0043(3) -0.0328(4)
Pd1 0.02479(13) 0.04686(16) 0.02686(13) -0.00281(9) 0.00057(8) -0.02047(10)
C22B 0.091(16) 0.104(16) 0.044(9) -0.002(8) -0.021(11) -0.032(11)
Cl3B 0.34(2) 0.118(6) 0.162(8) 0.057(6) -0.139(13) -0.161(11)
Cl4B 0.094(7) 0.068(4) 0.107(5) 0.007(3) -0.034(5) -0.042(4)
C23B 0.074(11) 0.37(4) 0.54(6) -0.32(4) -0.11(2) 0.12(2)
Cl5B 0.146(6) 0.129(5) 0.55(2) -0.118(10) 0.130(10) -0.069(5)
Cl6B 0.283(13) 0.58(3) 0.48(3) -0.33(2) -0.012(12) -0.219(15)

loop_
_atom_type_symbol
_atom_type_description
_atom_type_scat_dispersion_real
_atom_type_scat_dispersion_imag
_atom_type_scat_source
C C 0.0033 0.0016 'International Tables Vol C Tables 4.2.6.8 and 6.1.1.4'
H H 0.0000 0.0000 'International Tables Vol C Tables 4.2.6.8 and 6.1.1.4'
N N 0.0061 0.0033 'International Tables Vol C Tables 4.2.6.8 and 6.1.1.4'
P P 0.1023 0.0942 'International Tables Vol C Tables 4.2.6.8 and 6.1.1.4'
Cl Cl 0.1484 0.1585 'International Tables Vol C Tables 4.2.6.8 and 6.1.1.4'
Pd Pd -0.9988 1.0072 'International Tables Vol C Tables 4.2.6.8 and 6.1.1.4'

loop_
_geom_angle_atom_site_label_1
_geom_angle_atom_site_label_2
_geom_angle_atom_site_label_3
_geom_angle
C2 C1 C7 122.9(2)
C2 C1 P1 112.8(2)
C7 C1 P1 124.4(2)
N1 C2 C3 119.7(2)
N1 C2 C1 117.5(2)
C3 C2 C1 122.8(3)
C4 C3 C2 120.9(3)
C4 C3 H3 119.6
C2 C3 H3 119.6
C5 C4 C3 118.6(3)
C5 C4 H4 120.7
C3 C4 H4 120.7
C4 C5 C6 119.2(3)
C4 C5 H5 120.4
C6 C5 H5 120.4
N1 C6 C5 122.9(3)
N1 C6 H6 118.6
C5 C6 H6 118.6
C12 C7 C8 118.6(3)
C12 C7 C1 121.4(3)
C8 C7 C1 119.9(3)
C9 C8 C7 120.3(3)
C9 C8 H8 119.8
C7 C8 H8 119.8
C10 C9 C8 120.6(3)
C10 C9 H9 119.7
C8 C9 H9 119.7
C9 C10 C11 119.6(3)
C9 C10 H10 120.2
C11 C10 H10 120.2
C12 C11 C10 121.1(3)
C12 C11 H11 119.5
C10 C11 H11 119.5
C11 C12 C7 119.8(3)
C11 C12 H12 120.1
C7 C12 H12 120.1
C18 C13 C14 121.9(2)
C18 C13 P1 119.9(2)
C14 C13 P1 118.2(2)
C15 C14 C13 117.8(3)
C15 C14 C19 119.8(3)
C13 C14 C19 122.4(3)
C16 C15 C14 122.1(3)
C16 C15 H15 118.9
C14 C15 H15 118.9
C15 C16 C17 118.9(3)
C15 C16 C20 120.8(3)
C17 C16 C20 120.3(3)
C16 C17 C18 121.9(3)
C16 C17 H17 119.0
C18 C17 H17 119.0
C13 C18 C17 117.3(3)
C13 C18 C21 123.3(2)
C17 C18 C21 119.4(3)
C14 C19 H19A 109.5
C14 C19 H19B 109.5
H19A C19 H19B 109.5
C14 C19 H19C 109.5
H19A C19 H19C 109.5
H19B C19 H19C 109.5
C16 C20 H20A 109.5
C16 C20 H20B 109.5
H20A C20 H20B 109.5
C16 C20 H20C 109.5
H20A C20 H20C 109.5
H20B C20 H20C 109.5
C18 C21 H21A 109.5
C18 C21 H21B 109.5
H21A C21 H21B 109.5
C18 C21 H21C 109.5
H21A C21 H21C 109.5
H21B C21 H21C 109.5
Cl3 C22 Cl4 115.7(5)
Cl3 C22 H22A 108.4
Cl4 C22 H22A 108.4
Cl3 C22 H22B 108.4
Cl4 C22 H22B 108.4
H22A C22 H22B 107.4
Cl6 C23 Cl5 106.7(7)
Cl6 C23 H23A 110.4
Cl5 C23 H23A 110.4
Cl6 C23 H23B 110.4
Cl5 C23 H23B 110.4
H23A C23 H23B 108.6
C6 N1 C2 118.7(2)
C6 N1 Pd1 121.21(19)
C2 N1 Pd1 120.01(17)
C1 P1 C13 116.35(13)
C1 P1 Pd1 108.29(10)
C13 P1 Pd1 135.36(9)
N1 Pd1 P1 81.42(6)
N1 Pd1 Cl2 172.84(6)
P1 Pd1 Cl2 91.43(3)
N1 Pd1 Cl1 95.22(6)
P1 Pd1 Cl1 176.58(3)
Cl2 Pd1 Cl1 91.94(3)
Cl3B C22B Cl4B 114.2(7)
Cl3B C22B H22C 108.7
Cl4B C22B H22C 108.7
Cl3B C22B H22D 108.7
Cl4B C22B H22D 108.7
H22C C22B H22D 107.6
Cl5B C23B Cl6B 135(2)
Cl5B C23B H23C 103.5
Cl6B C23B H23C 103.4
Cl5B C23B H23D 103.4
Cl6B C23B H23D 103.4
H23C C23B H23D 105.2

loop_
_geom_bond_atom_site_label_1
_geom_bond_atom_site_label_2
_geom_bond_distance
C1 C2 1.470(4)
C1 C7 1.474(4)
C1 P1 1.674(3)
C2 N1 1.377(4)
C2 C3 1.389(4)
C3 C4 1.377(4)
C3 H3 0.9500
C4 C5 1.374(4)
C4 H4 0.9500
C5 C6 1.381(4)
C5 H5 0.9500
C6 N1 1.336(3)
C6 H6 0.9500
C7 C12 1.400(4)
C7 C8 1.402(4)
C8 C9 1.379(4)
C8 H8 0.9500
C9 C10 1.372(5)
C9 H9 0.9500
C10 C11 1.380(5)
C10 H10 0.9500
C11 C12 1.377(4)
C11 H11 0.9500
C12 H12 0.9500
C13 C18 1.402(4)
C13 C14 1.404(4)
C13 P1 1.789(3)
C14 C15 1.393(4)
C14 C19 1.505(5)
C15 C16 1.381(5)
C15 H15 0.9500
C16 C17 1.382(4)
C16 C20 1.510(4)
C17 C18 1.407(4)
C17 H17 0.9500
C18 C21 1.503(4)
C19 H19A 0.9800
C19 H19B 0.9800
C19 H19C 0.9800
C20 H20A 0.9800
C20 H20B 0.9800
C20 H20C 0.9800
C21 H21A 0.9800
C21 H21B 0.9800
C21 H21C 0.9800
C22 Cl3 1.692(6)
C22 Cl4 1.717(5)
C22 H22A 0.9900
C22 H22B 0.9900
C23 Cl6 1.777(15)
C23 Cl5 1.786(10)
C23 H23A 0.9900
C23 H23B 0.9900
N1 Pd1 2.076(2)
P1 Pd1 2.1749(7)
Cl1 Pd1 2.3413(7)
Cl2 Pd1 2.2835(7)
C22B Cl3B 1.700(8)
C22B Cl4B 1.710(8)
C22B H22C 0.9900
C22B H22D 0.9900
C23B Cl5B 1.35(3)
C23B Cl6B 1.58(2)
C23B H23C 0.9900
C23B H23D 0.9900

loop_
_geom_torsion_atom_site_label_1
_geom_torsion_atom_site_label_2
_geom_torsion_atom_site_label_3
_geom_torsion_atom_site_label_4
_geom_torsion
C7 C1 C2 N1 179.0(2)
P1 C1 C2 N1 -1.3(4)
C7 C1 C2 C3 -3.1(5)
P1 C1 C2 C3 176.6(3)
N1 C2 C3 C4 1.4(5)
C1 C2 C3 C4 -176.4(3)
C2 C3 C4 C5 -1.6(5)
C3 C4 C5 C6 0.7(5)
C4 C5 C6 N1 0.4(5)
C2 C1 C7 C12 -58.0(4)
P1 C1 C7 C12 122.3(3)
C2 C1 C7 C8 125.2(3)
P1 C1 C7 C8 -54.4(4)
C12 C7 C8 C9 0.6(4)
C1 C7 C8 C9 177.5(3)
C7 C8 C9 C10 0.2(4)
C8 C9 C10 C11 -0.2(5)
C9 C10 C11 C12 -0.7(5)
C10 C11 C12 C7 1.5(5)
C8 C7 C12 C11 -1.5(4)
C1 C7 C12 C11 -178.3(3)
C18 C13 C14 C15 0.3(4)
P1 C13 C14 C15 179.4(2)
C18 C13 C14 C19 180.0(3)
P1 C13 C14 C19 -0.9(4)
C13 C14 C15 C16 1.0(5)
C19 C14 C15 C16 -178.6(3)
C14 C15 C16 C17 -1.2(5)
C14 C15 C16 C20 178.3(3)
C15 C16 C17 C18 0.0(5)
C20 C16 C17 C18 -179.5(3)
C14 C13 C18 C17 -1.4(4)
P1 C13 C18 C17 179.5(2)
C14 C13 C18 C21 178.3(3)
P1 C13 C18 C21 -0.7(4)
C16 C17 C18 C13 1.3(4)
C16 C17 C18 C21 -178.5(3)
C5 C6 N1 C2 -0.6(5)
C5 C6 N1 Pd1 176.1(3)
C3 C2 N1 C6 -0.3(4)
C1 C2 N1 C6 177.6(3)
C3 C2 N1 Pd1 -177.1(2)
C1 C2 N1 Pd1 0.9(4)
C2 C1 P1 C13 -178.6(2)
C7 C1 P1 C13 1.0(3)
C2 C1 P1 Pd1 1.1(2)
C7 C1 P1 Pd1 -179.2(2)
C18 C13 P1 C1 -70.0(3)
C14 C13 P1 C1 110.9(2)
C18 C13 P1 Pd1 110.4(2)
C14 C13 P1 Pd1 -68.7(3)
C6 N1 Pd1 P1 -176.8(2)
C2 N1 Pd1 P1 -0.1(2)
C6 N1 Pd1 Cl2 -179.3(4)
C2 N1 Pd1 Cl2 -2.6(7)
C6 N1 Pd1 Cl1 2.6(2)
C2 N1 Pd1 Cl1 179.2(2)
C1 P1 Pd1 N1 -0.51(12)
C13 P1 Pd1 N1 179.16(16)
C1 P1 Pd1 Cl2 179.18(11)
C13 P1 Pd1 Cl2 -1.15(15)
C1 P1 Pd1 Cl1 -10.7(5)
C13 P1 Pd1 Cl1 169.0(5)
